data_1542081
loop_
_publ_author_name
'Zocchi, M.'
'Santoro, A.'
'Gatti, M.'
'Roth, R.S.'

_publ_section_title
;
 Corrigendum
;
_journal_name_full 'Journal of Solid State Chemistry'
_journal_page_first 277
_journal_page_last 278
_journal_volume 53
_journal_year 1984
_chemical_formula_sum 'Li3 O4 Ta'
_chemical_name_systematic 'Li3 (Ta O4)'
_space_group_IT_number 13
_symmetry_space_group_name_Hall '-P 2yac'
_symmetry_space_group_name_H-M 'P 1 2/n 1'
_cell_angle_alpha 90
_cell_angle_beta 103.53
_cell_angle_gamma 90
_cell_formula_units_Z 6
_cell_length_a 6.018
_cell_length_b 5.995
_cell_length_c 12.865
_cell_volume 451.261
_citation_journal_id_ASTM JSSCBI
_cod_data_source_file Zocchi_JSSCBI_1984_1774.cif
_cod_data_source_block Li3O4Ta1
_cod_original_cell_volume 451.2612
_cod_original_sg_symbol_Hall '-P 2yc (x-z,y,z)'
_cod_original_formula_sum 'Li3 O4 Ta1'
_cod_database_code 1542081

loop_
_symmetry_equiv_pos_as_xyz
x,y,z
-x+1/2,y,-z+1/2
-x,-y,-z
x-1/2,-y,z-1/2

loop_
_atom_site_label
_atom_site_type_symbol
_atom_site_fract_x
_atom_site_fract_y
_atom_site_fract_z
_atom_site_occupancy
_atom_site_U_iso_or_equiv
O6 O-2 0.145 0.113 0.5729 1 0.0
Li2 Li+1 0.396 0.416 0.594 1 0.0
Ta1 Ta+5 0.25 0.58 0.75 1 0.0
Li3 Li+1 -0.084 0.13 0.096 1 0.0
O1 O-2 -0.016 0.142 0.2579 1 0.0
O5 O-2 0.681 0.116 0.5876 1 0.0
O3 O-2 0.162 0.36 0.0779 1 0.0
Ta2 Ta+5 0.403 0.134 0.0821 1 0.0
Li6 Li+1 0.608 0.369 -0.081 1 0.0
O4 O-2 0.652 0.357 0.0906 1 0.0
Li1 Li+1 0.75 0.124 0.75 1 0.0
Li4 Li+1 0.25 0.416 0.25 1 0.0
O2 O-2 0.487 0.386 0.7432 1 0.0
Li5 Li+1 0.25 0.132 0.75 1 0.0
